data_4317125
loop_
_publ_author_name
'Fran\,cois Baril-Robert'
'Sarah Petit'
'Guillaume Pilet'
'Guillaume Chastanet'
'Christian Reber'
'Dominique Luneau'

_publ_contact_author_address
; 
Groupe de Cristallographie et Ingenierie Moleculaire
Laboratoire des Multimateriaux et Interfaces
Campus de la Doua
Universite Claude Bernard Lyon 1
69622 Villeurbanne cedex
France
;
_publ_contact_author_email guillaume.pilet@univ-lyon1.fr
_publ_contact_author_name 'Guillaume Pilet'
_publ_contact_author_phone '+33 4 72 44 82 20'
_publ_section_title
;
 Site-Selective Lanthanide Doping in a Nonanuclear Yttrium(III) Cluster
 Revealed by Crystal Structures and Luminescence Spectra
;
_journal_name_full 'Inorganic Chemistry'
_journal_page_first 10970
_journal_page_last 10976
_journal_paper_doi 10.1021/ic1011082
_journal_volume 49
_journal_year 2010
_chemical_formula_moiety 'C80 H121 O42 Y7.34 Yb1.66'
_chemical_formula_sum 'C80 H121 O42 Y7.34 Yb1.66'
_chemical_formula_weight 2694.6
_space_group_IT_number 85
_symmetry_cell_setting tetragonal
_symmetry_space_group_name_Hall '-P 4a'
_symmetry_space_group_name_H-M 'P 4/n :2'
_atom_sites_solution_hydrogens geom
_atom_sites_solution_primary direct
_audit_creation_date 08-01-15
_audit_creation_method CRYSTALS_ver_12.85
_cell_angle_alpha 90
_cell_angle_beta 90
_cell_angle_gamma 90
_cell_formula_units_Z 2
_cell_length_a 19.1633(3)
_cell_length_b 19.1633(3)
_cell_length_c 15.4901(4)
_cell_measurement_reflns_used 6684
_cell_measurement_temperature 290
_cell_measurement_theta_max 28
_cell_measurement_theta_min 0
_cell_volume 5688.46(19)
_computing_cell_refinement 'DENZO/SCALEPACK (Otwinowski & Minor, 1997)'
_computing_data_collection 'COLLECT (Nonius, 1997-2001).'
_computing_data_reduction 'DENZO/SCALEPACK (Otwinowski & Minor, 1997)'
_computing_molecular_graphics 'CAMERON (Watkin et al., 1996)'
_computing_publication_material 'CRYSTALS (Betteridge et al., 2003)'
_computing_structure_refinement 'CRYSTALS (Betteridge et al., 2003)'
_computing_structure_solution 'SIR97 (Altomare et al., 1999)'
_diffrn_ambient_temperature 290
_diffrn_measured_fraction_theta_full 0.996
_diffrn_measured_fraction_theta_max 0.989
_diffrn_measurement_device_type 'Nonius KappaCCD'
_diffrn_measurement_method \w/2\q
_diffrn_radiation_monochromator graphite
_diffrn_radiation_type 'Mo K\a'
_diffrn_radiation_wavelength 0.71073
_diffrn_reflns_av_R_equivalents 0.046
_diffrn_reflns_limit_h_max 25
_diffrn_reflns_limit_h_min -25
_diffrn_reflns_limit_k_max 17
_diffrn_reflns_limit_k_min -17
_diffrn_reflns_limit_l_max 16
_diffrn_reflns_limit_l_min -20
_diffrn_reflns_number 11238
_diffrn_reflns_theta_full 27.379
_diffrn_reflns_theta_max 27.938
_diffrn_reflns_theta_min 1.315
_diffrn_standards_number 0
_exptl_absorpt_coefficient_mu 5.120
_exptl_absorpt_correction_T_max 0.0308
_exptl_absorpt_correction_T_min 0.0220
_exptl_absorpt_correction_type none
_exptl_crystal_colour colourless
_exptl_crystal_density_diffrn 1.573
_exptl_crystal_density_method 'not measured'
_exptl_crystal_description cubic
_exptl_crystal_F_000 2591.608
_exptl_crystal_size_max 0.77
_exptl_crystal_size_mid 0.75
_exptl_crystal_size_min 0.68
_refine_diff_density_max 2.61
_refine_diff_density_min -2.32
_refine_ls_extinction_method None
_refine_ls_goodness_of_fit_ref 1.0127
_refine_ls_hydrogen_treatment noref
_refine_ls_matrix_type full
_refine_ls_number_parameters 259
_refine_ls_number_reflns 3695
_refine_ls_number_restraints 10
_refine_ls_R_factor_all 0.1155
_refine_ls_R_factor_gt 0.0751
_refine_ls_shift/su_max 0.000607
_refine_ls_structure_factor_coef F
_refine_ls_weighting_details
;
 Method, part 1, Chebychev polynomial, (Watkin, 1994, Prince, 1982) 
 [weight] = 1.0/[A~0~*T~0~(x)+A~1~*T~1~(x) ... +A~n-1~]*T~n-1~(x)] 
 where A~i~ are the Chebychev coefficients listed below and x= Fcalc/Fmax 
 Method = Robust Weighting (Prince, 1982) 
 W = [weight] * [1-(deltaF/6*sigmaF)^2^]^2^ 
 A~i~ are: 
 0.571 0.315 0.213 
;
_refine_ls_weighting_scheme calc
_refine_ls_wR_factor_all 0.1218
_refine_ls_wR_factor_gt 0.0765
_refine_ls_wR_factor_ref 0.0721
_reflns_limit_h_max 17
_reflns_limit_h_min -17
_reflns_limit_k_max 25
_reflns_limit_k_min 0
_reflns_limit_l_max 20
_reflns_limit_l_min 0
_reflns_number_gt 4162
_reflns_number_total 6771
_reflns_threshold_expression I>2.0\s(I)
_oxford_diffrn_Wilson_B_factor 0.00
_oxford_diffrn_Wilson_scale 0.00
_oxford_refine_ls_r_factor_ref 0.0696
_oxford_refine_ls_scale 0.0839(5)
_oxford_reflns_number_all 6741
_oxford_reflns_threshold_expression_ref I>3.0\s(I)
_oxford_structure_analysis_title 'import in P 4/n b m'
_cod_data_source_file ic1011082_si_001_1.cif
_cod_data_source_block cluster1-Y7.34-Yb1.66
_cod_depositor_comments
;
The following automatic conversions were performed:

'_symmetry_cell_setting' value 'Tetragonal' changed to 'tetragonal'
according to the built-in table from CIF Core dictionary named
'cif_core.dic' version 2.4.1 from 2010-06-29.

Automatic conversion script
Id: cif_fix_values 1646 2011-03-28 12:23:43Z adriana 
;
_cod_original_cell_volume 5688.5(2)
_cod_original_sg_symbol_H-M 'P 4/n '
_cod_database_code 4317125

loop_
_symmetry_equiv_pos_as_xyz
x,y,z
-x,-y,-z
-y+1/2,x,z
y+1/2,-x,-z
-x+1/2,-y+1/2,z
x+1/2,y+1/2,-z
y,-x+1/2,z
-y,x+1/2,-z

loop_
_atom_site_label
_atom_site_type_symbol
_atom_site_fract_x
_atom_site_fract_y
_atom_site_fract_z
_atom_site_U_iso_or_equiv
_atom_site_occupancy
_atom_site_adp_type
_atom_site_refinement_flags_posn
_atom_site_refinement_flags_adp
_atom_site_refinement_flags_occupancy
_atom_site_disorder_assembly
_atom_site_disorder_group
_oxford_atom_site_special_shape
_atom_site_attached_hydrogens
Y1 Y 0.250000(5) 0.250000(5) 0.362401(5) 0.0375 0.9340(15) Uani S T P . . . .
Yb1 Yb 0.250000(5) 0.250000(5) 0.362401(5) 0.0375 0.0660(15) Uani S T P . . . .
Y2 Y 0.24558(2) 0.38208(2) 0.53435(2) 0.0415 0.814(6) Uani . . P . . . .
Yb2 Yb 0.24558(2) 0.38208(2) 0.53435(2) 0.0415 0.186(6) Uani . . P . . . .
Y3 Y 0.15195(3) 0.33667(3) 0.18892(3) 0.0450 0.788(6) Uani . . P . . . .
Yb3 Yb 0.16334(3) 0.15195(3) 0.18892(3) 0.0450 0.212(6) Uani . . P . . . .
O1 O 0.2500 0.2500 0.1703(8) 0.0498 1.0000 Uani S T . . . . .
O2 O 0.2500 0.2500 0.5524(8) 0.0498 1.0000 Uani S T . . . . .
O3 O 0.3230(3) 0.3278(3) 0.4456(4) 0.0480 1.0000 Uani . . . . . . .
O4 O 0.2446(3) 0.3559(3) 0.2804(4) 0.0505 1.0000 Uani . . . . . . .
O11 O 0.1293(4) 0.2440(4) 0.0893(5) 0.0639 1.0000 Uani . . . . . . .
C12 C 0.0837(6) 0.2388(6) 0.0283(7) 0.0669 1.0000 Uani . . . . . . .
C13 C 0.1018(8) 0.1883(8) -0.0411(8) 0.0917 1.0000 Uani . . . . . . .
C14 C 0.0229(7) 0.2755(7) 0.0270(7) 0.0786 1.0000 Uani . . . . . . .
C15 C -0.0032(7) 0.3163(6) 0.0955(8) 0.0739 1.0000 Uani . . . . . . .
C16 C -0.0778(7) 0.3391(9) 0.0946(10) 0.1017 1.0000 Uani . . . . . . .
O17 O 0.0337(4) 0.3332(4) 0.1587(5) 0.0742 1.0000 Uani . . . . . . .
O18 O 0.1248(4) 0.4458(4) 0.1439(5) 0.0737 1.0000 Uani . . . . . . .
C19 C 0.0846(6) 0.4927(6) 0.1728(8) 0.0741 1.0000 Uani . . . . . . .
C20 C 0.0692(11) 0.5513(9) 0.1079(11) 0.1304 1.0000 Uani . . . . . . .
C21 C 0.0558(6) 0.4944(6) 0.2530(7) 0.0654 1.0000 Uani . . . . . . .
C22 C 0.0691(5) 0.4474(6) 0.3197(7) 0.0618 1.0000 Uani . . . . . . .
C23 C 0.0435(7) 0.4603(7) 0.4077(8) 0.0792 1.0000 Uani . . . . . . .
O24 O 0.1042(4) 0.3911(4) 0.3082(5) 0.0649 1.0000 Uani . . . . . . .
O25 O 0.2433(4) 0.4536(3) 0.4151(5) 0.0625 1.0000 Uani . . . . . . .
C26 C 0.2567(6) 0.5182(6) 0.4027(7) 0.0630 1.0000 Uani . . . . . . .
C27 C 0.2395(7) 0.5475(6) 0.3170(8) 0.0799 1.0000 Uani . . . . . . .
C28 C 0.2863(6) 0.5617(5) 0.4669(7) 0.0628 1.0000 Uani . . . . . . .
C29 C 0.3123(6) 0.5394(6) 0.5451(8) 0.0665 1.0000 Uani . . . . . . .
C30 C 0.3419(9) 0.5927(7) 0.6062(10) 0.1051 1.0000 Uani . . . . . . .
O31 O 0.3131(4) 0.4763(4) 0.5697(5) 0.0689 1.0000 Uani . . . . . . .
O32 O 0.1707(4) 0.4688(4) 0.5802(5) 0.0712 1.0000 Uani . . . . . . .
C33 C 0.1428(5) 0.4825(6) 0.6512(8) 0.0630 1.0000 Uani . . . . . . .
C34 C 0.1318(7) 0.5583(7) 0.6741(10) 0.0905 1.0000 Uani . . . . . . .
C35 C 0.1233(6) 0.4312(6) 0.7129(7) 0.0641 1.0000 Uani . . . . . . .
C36 C 0.1289 0.3609 0.7000 0.0586 1.0000 Uani . . . . . . .
C37 C 0.0988 0.3111 0.7615 0.0786 1.0000 Uani . . . . . . .
O38 O 0.1605 0.3330 0.6328 0.0542 1.0000 Uani . . . . . . .
H131 H 0.0644 0.1867 -0.0870 0.1129 1.0000 Uiso . . . . . . .
H132 H 0.1471 0.2022 -0.0702 0.1129 1.0000 Uiso . . . . . . .
H133 H 0.1079 0.1400 -0.0171 0.1129 1.0000 Uiso . . . . . . .
H141 H -0.0066 0.2723 -0.0281 0.0937 1.0000 Uiso . . . . . . .
H161 H -0.0880 0.3692 0.1469 0.1278 1.0000 Uiso . . . . . . .
H162 H -0.0864 0.3705 0.0415 0.1278 1.0000 Uiso . . . . . . .
H163 H -0.1104 0.2998 0.0923 0.1278 1.0000 Uiso . . . . . . .
H201 H 0.0375 0.5871 0.1328 0.1614 1.0000 Uiso . . . . . . .
H202 H 0.1140 0.5748 0.0890 0.1614 1.0000 Uiso . . . . . . .
H203 H 0.0464 0.5314 0.0538 0.1614 1.0000 Uiso . . . . . . .
H211 H 0.0205 0.5335 0.2655 0.0829 1.0000 Uiso . . . . . . .
H231 H 0.0582 0.4210 0.4472 0.0981 1.0000 Uiso . . . . . . .
H232 H 0.0630 0.5050 0.4308 0.0981 1.0000 Uiso . . . . . . .
H233 H -0.0089 0.4631 0.4083 0.0981 1.0000 Uiso . . . . . . .
H271 H 0.2516 0.5982 0.3129 0.1018 1.0000 Uiso . . . . . . .
H272 H 0.2659 0.5217 0.2699 0.1018 1.0000 Uiso . . . . . . .
H273 H 0.1879 0.5420 0.3040 0.1018 1.0000 Uiso . . . . . . .
H281 H 0.2878 0.6137 0.4541 0.0775 1.0000 Uiso . . . . . . .
H301 H 0.3598 0.5705 0.6600 0.1280 1.0000 Uiso . . . . . . .
H302 H 0.3827 0.6177 0.5770 0.1280 1.0000 Uiso . . . . . . .
H303 H 0.3061 0.6287 0.6211 0.1280 1.0000 Uiso . . . . . . .
H341 H 0.1091 0.5631 0.7322 0.1120 1.0000 Uiso . . . . . . .
H342 H 0.1778 0.5841 0.6755 0.1120 1.0000 Uiso . . . . . . .
H343 H 0.1010 0.5818 0.6298 0.1120 1.0000 Uiso . . . . . . .
H351 H 0.1039 0.4477 0.7702 0.0795 1.0000 Uiso . . . . . . .
H371 H 0.1081 0.2624 0.7411 0.0943 1.0000 Uiso . . . . . . .
H372 H 0.1206 0.3180 0.8195 0.0943 1.0000 Uiso . . . . . . .
H373 H 0.0473 0.3188 0.7656 0.0943 1.0000 Uiso . . . . . . .
H18 H 0.2500 0.2500 0.0960 0.0500 0.5000 Uiso . . . . . . .
H20 H 0.2448 0.3934 0.3271 0.0500 1.0000 Uiso . . . . . . .
H24 H 0.2500 0.2500 0.6200 0.0500 0.5000 Uiso . . . . . . .
H38 H 0.3547 0.3562 0.4067 0.0500 1.0000 Uiso . . . . . . .

loop_
_atom_site_aniso_label
_atom_site_aniso_U_11
_atom_site_aniso_U_22
_atom_site_aniso_U_33
_atom_site_aniso_U_23
_atom_site_aniso_U_13
_atom_site_aniso_U_12
Y1 0.037495(4) 0.037495(4) 0.037495(4) 0.000000(4) 0.000000(4) 0.000000(4)
Yb1 0.037495(4) 0.037495(4) 0.037495(4) 0.000000(4) 0.000000(4) 0.000000(4)
Y2 0.04147(14) 0.04147(14) 0.04147(14) 0.00046(14) 0.00046(14) 0.00046(14)
Yb2 0.04147(14) 0.04147(14) 0.04147(14) 0.00046(14) 0.00046(14) 0.00046(14)
Y3 0.0450(2) 0.0450(2) 0.0450(2) 0.0015(2) 0.0015(2) 0.0015(2)
Yb3 0.0450(2) 0.0450(2) 0.0450(2) 0.0015(2) -0.0023(2) -0.0023(2)
O1 0.055(4) 0.055(4) 0.039(7) 0.0000 0.0000 0.0000
O2 0.051(4) 0.051(4) 0.047(7) 0.0000 0.0000 0.0000
O3 0.052(3) 0.052(3) 0.040(3) 0.002(3) 0.001(3) 0.000(3)
O4 0.060(4) 0.048(3) 0.043(4) -0.001(3) -0.001(3) 0.002(3)
O11 0.066(4) 0.068(4) 0.058(4) 0.004(3) -0.012(4) 0.000(3)
C12 0.073(7) 0.085(7) 0.043(6) 0.013(5) -0.012(5) -0.005(6)
C13 0.112(11) 0.107(10) 0.056(8) -0.019(7) -0.021(7) 0.007(8)
C14 0.085(8) 0.103(9) 0.048(7) 0.014(6) -0.025(6) -0.005(7)
C15 0.077(8) 0.080(8) 0.065(8) 0.019(6) -0.005(6) -0.005(6)
C16 0.076(8) 0.142(13) 0.088(10) 0.004(9) -0.012(7) 0.013(8)
O17 0.064(4) 0.092(6) 0.067(5) -0.002(4) -0.009(4) 0.003(4)
O18 0.087(5) 0.072(5) 0.063(5) 0.019(4) 0.012(4) 0.014(4)
C19 0.072(7) 0.061(6) 0.089(9) 0.010(6) -0.008(6) 0.017(6)
C20 0.181(18) 0.109(12) 0.102(13) 0.045(10) 0.031(12) 0.059(12)
C21 0.075(7) 0.078(7) 0.044(6) 0.001(5) 0.004(5) 0.012(6)
C22 0.052(5) 0.071(7) 0.062(7) -0.009(5) 0.001(5) 0.004(5)
C23 0.089(8) 0.086(8) 0.063(8) 0.003(6) 0.009(6) 0.024(7)
O24 0.068(4) 0.066(4) 0.060(5) 0.008(4) -0.004(4) 0.011(3)
O25 0.069(4) 0.050(4) 0.069(5) -0.003(3) 0.007(4) -0.004(3)
C26 0.063(6) 0.067(6) 0.058(6) 0.007(5) 0.009(5) 0.008(5)
C27 0.092(9) 0.070(7) 0.078(8) 0.012(6) 0.008(7) 0.010(6)
C28 0.081(7) 0.056(6) 0.052(6) -0.004(5) -0.001(5) -0.004(5)
C29 0.060(6) 0.067(7) 0.073(8) -0.016(6) -0.001(5) -0.006(5)
C30 0.128(12) 0.075(8) 0.113(12) -0.010(8) -0.045(10) -0.012(8)
O31 0.079(5) 0.058(4) 0.070(5) -0.002(4) -0.018(4) -0.001(4)
O32 0.078(5) 0.063(4) 0.073(5) 0.000(4) 0.021(4) 0.006(4)
C33 0.055(6) 0.066(6) 0.069(7) -0.002(6) 0.001(5) 0.007(5)
C34 0.089(9) 0.064(7) 0.118(12) -0.010(7) 0.016(8) 0.006(6)
C35 0.068(6) 0.068(6) 0.057(7) -0.008(5) 0.007(5) 0.006(5)
C36 0.0609 0.0723 0.0424 -0.0013 -0.0027 0.0025
C37 0.1014 0.0745 0.0598 0.0061 0.0240 -0.0053
O38 0.0620 0.0671 0.0334 -0.0039 0.0019 -0.0007

loop_
_atom_type_symbol
_atom_type_scat_dispersion_real
_atom_type_scat_dispersion_imag
_atom_type_scat_Cromer_Mann_a1
_atom_type_scat_Cromer_Mann_b1
_atom_type_scat_Cromer_Mann_a2
_atom_type_scat_Cromer_Mann_b2
_atom_type_scat_Cromer_Mann_a3
_atom_type_scat_Cromer_Mann_b3
_atom_type_scat_Cromer_Mann_a4
_atom_type_scat_Cromer_Mann_b4
_atom_type_scat_Cromer_Mann_c
_atom_type_scat_source
C 0.0033 0.0016 2.3100 20.8439 1.0200 10.2075 1.5886 0.5687 0.8650 51.6512 0.2156 'International Tables Vol C 4.2.6.8 and 6.1.1.4'
H 0.0000 0.0000 0.4930 10.5109 0.3229 26.1257 0.1402 3.1424 0.0408 57.7998 0.0030 'International Tables Vol C 4.2.6.8 and 6.1.1.4'
O 0.0106 0.0060 3.0485 13.2771 2.2868 5.7011 1.5463 0.3239 0.8670 32.9089 0.2508 'International Tables Vol C 4.2.6.8 and 6.1.1.4'
Y -2.7962 3.5667 17.7760 1.4029 10.2946 12.8006 5.7263 0.1256 3.2659 104.3540 1.9121 'International Tables Vol C 4.2.6.8 and 6.1.1.4'
Yb -0.3850 5.5486 28.6641 1.9889 15.4345 0.2571 15.3087 10.6647 2.9896 100.4170 7.5667 'International Tables Vol C 4.2.6.8 and 6.1.1.4'

loop_
_geom_angle_atom_site_label_1
_geom_angle_site_symmetry_1
_geom_angle_atom_site_label_2
_geom_angle_site_symmetry_2
_geom_angle_atom_site_label_3
_geom_angle_site_symmetry_3
_geom_angle
_geom_angle_publ_flag
O3 7_555 Y1 . O3 3_555 115.6(3) yes
O3 7_555 Y1 . O3 5_555 73.49(13) yes
O3 3_555 Y1 . O3 5_555 73.49(13) yes
O3 7_555 Y1 . O1 . 122.22(14) yes
O3 3_555 Y1 . O1 . 122.22(14) yes
O3 5_555 Y1 . O1 . 122.22(14) yes
O3 7_555 Y1 . O2 . 57.78(14) yes
O3 3_555 Y1 . O2 . 57.78(14) yes
O3 5_555 Y1 . O2 . 57.78(14) yes
O1 . Y1 . O2 . 179.996 yes
O3 7_555 Y1 . O3 . 73.49(13) yes
O3 3_555 Y1 . O3 . 73.49(13) yes
O3 5_555 Y1 . O3 . 115.6(3) yes
O1 . Y1 . O3 . 122.22(14) yes
O2 . Y1 . O3 . 57.78(14) yes
O3 7_555 Y1 . O4 . 143.1(2) yes
O3 3_555 Y1 . O4 . 76.4(2) yes
O3 5_555 Y1 . O4 . 141.2(2) yes
O1 . Y1 . O4 . 58.00(15) yes
O2 . Y1 . O4 . 122.00(15) yes
O3 . Y1 . O4 . 77.6(2) yes
O3 7_555 Yb1 . O3 3_555 115.6(3) yes
O3 7_555 Yb1 . O3 5_555 73.49(13) yes
O3 3_555 Yb1 . O3 5_555 73.49(13) yes
O3 7_555 Yb1 . O1 . 122.22(14) yes
O3 3_555 Yb1 . O1 . 122.22(14) yes
O3 5_555 Yb1 . O1 . 122.22(14) yes
O3 7_555 Yb1 . O2 . 57.78(14) yes
O3 3_555 Yb1 . O2 . 57.78(14) yes
O3 5_555 Yb1 . O2 . 57.78(14) yes
O1 . Yb1 . O2 . 179.996 yes
O3 7_555 Yb1 . O3 . 73.49(13) yes
O3 3_555 Yb1 . O3 . 73.49(13) yes
O3 5_555 Yb1 . O3 . 115.6(3) yes
O1 . Yb1 . O3 . 122.22(14) yes
O2 . Yb1 . O3 . 57.78(14) yes
O3 7_555 Yb1 . O4 . 143.1(2) yes
O3 3_555 Yb1 . O4 . 76.4(2) yes
O3 5_555 Yb1 . O4 . 141.2(2) yes
O1 . Yb1 . O4 . 58.00(15) yes
O2 . Yb1 . O4 . 122.00(15) yes
O3 . Yb1 . O4 . 77.6(2) yes
O38 7_555 Y2 . O3 3_555 130.21(15) yes
O38 7_555 Y2 . O2 . 64.56(18) yes
O3 3_555 Y2 . O2 . 65.9(3) yes
O38 7_555 Y2 . O3 . 76.95(15) yes
O3 3_555 Y2 . O3 . 79.0(3) yes
O2 . Y2 . O3 . 65.8(3) yes
O38 7_555 Y2 . O25 . 136.35(18) yes
O3 3_555 Y2 . O25 . 78.4(2) yes
O2 . Y2 . O25 . 132.9(3) yes
O3 . Y2 . O25 . 78.4(2) yes
O38 7_555 Y2 . O31 . 73.88(18) yes
O3 3_555 Y2 . O31 . 152.8(2) yes
O2 . Y2 . O31 . 137.6(2) yes
O3 . Y2 . O31 . 97.9(3) yes
O25 . Y2 . O31 . 74.5(3) yes
O38 7_555 Y2 . O32 . 118.8(2) yes
O3 3_555 Y2 . O32 . 99.2(3) yes
O2 . Y2 . O32 . 134.6(2) yes
O3 . Y2 . O32 . 157.1(2) yes
O25 . Y2 . O32 . 78.8(3) yes
O38 7_555 Y2 . O38 . 86.407(3) yes
O3 3_555 Y2 . O38 . 76.77(15) yes
O2 . Y2 . O38 . 64.36(18) yes
O3 . Y2 . O38 . 129.91(15) yes
O25 . Y2 . O38 . 136.43(18) yes
O31 . Y2 . O32 . 73.1(3) yes
O31 . Y2 . O38 . 122.4(2) yes
O32 . Y2 . O38 . 70.60(18) yes
O38 7_555 Yb2 . O3 3_555 130.21(15) yes
O38 7_555 Yb2 . O2 . 64.56(18) yes
O3 3_555 Yb2 . O2 . 65.9(3) yes
O38 7_555 Yb2 . O3 . 76.95(15) yes
O3 3_555 Yb2 . O3 . 79.0(3) yes
O2 . Yb2 . O3 . 65.8(3) yes
O38 7_555 Yb2 . O25 . 136.35(18) yes
O3 3_555 Yb2 . O25 . 78.4(2) yes
O2 . Yb2 . O25 . 132.9(3) yes
O3 . Yb2 . O25 . 78.4(2) yes
O38 7_555 Yb2 . O31 . 73.88(18) yes
O3 3_555 Yb2 . O31 . 152.8(2) yes
O2 . Yb2 . O31 . 137.6(2) yes
O3 . Yb2 . O31 . 97.9(3) yes
O25 . Yb2 . O31 . 74.5(3) yes
O38 7_555 Yb2 . O32 . 118.8(2) yes
O3 3_555 Yb2 . O32 . 99.2(3) yes
O2 . Yb2 . O32 . 134.6(2) yes
O3 . Yb2 . O32 . 157.1(2) yes
O25 . Yb2 . O32 . 78.8(3) yes
O38 7_555 Yb2 . O38 . 86.407(3) yes
O3 3_555 Yb2 . O38 . 76.77(15) yes
O2 . Yb2 . O38 . 64.36(18) yes
O3 . Yb2 . O38 . 129.91(15) yes
O25 . Yb2 . O38 . 136.43(18) yes
O31 . Yb2 . O32 . 73.1(3) yes
O31 . Yb2 . O38 . 122.4(2) yes
O32 . Yb2 . O38 . 70.60(18) yes
O11 7_555 Y3 . O4 3_555 130.8(2) yes
O11 7_555 Y3 . O1 . 64.2(2) yes
O4 3_555 Y3 . O1 . 67.0(2) yes
O11 7_555 Y3 . O4 . 77.8(2) yes
O4 3_555 Y3 . O4 . 77.9(3) yes
O1 . Y3 . O4 . 66.5(2) yes
O11 7_555 Y3 . O11 . 85.5(3) yes
O4 3_555 Y3 . O11 . 79.2(2) yes
O1 . Y3 . O11 . 64.7(2) yes
O4 . Y3 . O11 . 131.0(2) yes
O11 7_555 Y3 . O17 . 126.1(3) yes
O4 3_555 Y3 . O17 . 92.2(3) yes
O1 . Y3 . O17 . 133.4(2) yes
O4 . Y3 . O17 . 152.1(3) yes
O11 . Y3 . O17 . 70.8(3) yes
O11 7_555 Y3 . O18 . 74.0(3) yes
O4 3_555 Y3 . O18 . 153.5(2) yes
O1 . Y3 . O18 . 138.0(3) yes
O4 . Y3 . O18 . 102.7(3) yes
O11 . Y3 . O18 . 116.4(3) yes
O11 7_555 Y3 . O24 . 132.4(3) yes
O4 3_555 Y3 . O24 . 79.9(2) yes
O1 . Y3 . O24 . 133.1(3) yes
O4 . Y3 . O24 . 75.0(2) yes
O11 . Y3 . O24 . 141.2(3) yes
O17 . Y3 . O18 . 74.9(3) yes
O17 . Y3 . O24 . 77.7(3) yes
O18 . Y3 . O24 . 74.8(3) yes
O11 3_555 Yb3 . O17 3_555 70.8(3) yes
O11 3_555 Yb3 . O24 3_555 141.2(3) yes
O17 3_555 Yb3 . O24 3_555 77.7(3) yes
O11 3_555 Yb3 . O4 3_555 131.0(2) yes
O17 3_555 Yb3 . O4 3_555 152.1(3) yes
O24 3_555 Yb3 . O4 3_555 75.0(2) yes
O11 3_555 Yb3 . O4 5_555 79.2(2) yes
O17 3_555 Yb3 . O4 5_555 92.2(3) yes
O24 3_555 Yb3 . O4 5_555 79.9(2) yes
O4 3_555 Yb3 . O4 5_555 77.9(3) yes
O11 3_555 Yb3 . O18 3_555 116.4(3) yes
O17 3_555 Yb3 . O18 3_555 74.9(3) yes
O24 3_555 Yb3 . O18 3_555 74.8(3) yes
O4 3_555 Yb3 . O18 3_555 102.7(3) yes
O4 5_555 Yb3 . O18 3_555 153.5(2) yes
O11 3_555 Yb3 . O1 . 64.7(2) yes
O17 3_555 Yb3 . O1 . 133.4(2) yes
O24 3_555 Yb3 . O1 . 133.1(3) yes
O4 3_555 Yb3 . O1 . 66.5(2) yes
O4 5_555 Yb3 . O1 . 67.0(2) yes
O11 3_555 Yb3 . O11 . 85.5(3) yes
O17 3_555 Yb3 . O11 . 126.1(3) yes
O24 3_555 Yb3 . O11 . 132.4(3) yes
O4 3_555 Yb3 . O11 . 77.8(2) yes
O4 5_555 Yb3 . O11 . 130.8(2) yes
O18 3_555 Yb3 . O1 . 138.0(3) yes
O18 3_555 Yb3 . O11 . 74.0(3) yes
O1 . Yb3 . O11 . 64.2(2) yes
Y3 5_555 O1 . Y3 . 166.9(5) yes
Y3 5_555 O1 . Y3 3_555 89.25(6) yes
Y3 . O1 . Y3 3_555 89.25(6) yes
Y3 5_555 O1 . Y3 7_555 89.25(6) yes
Y3 . O1 . Y3 7_555 89.25(6) yes
Y3 3_555 O1 . Y3 7_555 166.9(5) yes
Y3 5_555 O1 . Yb1 . 83.4(3) yes
Y3 . O1 . Yb1 . 83.4(3) yes
Y3 3_555 O1 . Yb1 . 83.4(3) yes
Y3 7_555 O1 . Yb1 . 83.4(3) yes
Y3 5_555 O1 . Yb3 7_555 166.9(5) yes
Y3 3_555 O1 . Yb3 7_555 89.25(6) yes
Y3 7_555 O1 . Yb3 7_555 89.26(6) yes
Yb1 . O1 . Yb3 7_555 83.4(3) yes
Y3 . O1 . Yb3 3_555 166.9(5) yes
Y3 3_555 O1 . Yb3 3_555 89.26(6) yes
Y3 7_555 O1 . Yb3 3_555 89.25(6) yes
Yb1 . O1 . Yb3 3_555 83.4(3) yes
Y3 5_555 O1 . Yb3 . 89.25(6) yes
Y3 . O1 . Yb3 . 89.26(6) yes
Y3 7_555 O1 . Yb3 . 166.9(5) yes
Yb1 . O1 . Yb3 . 83.4(3) yes
Y3 5_555 O1 . Yb3 5_555 89.26(6) yes
Y3 . O1 . Yb3 5_555 89.25(6) yes
Y3 3_555 O1 . Yb3 5_555 166.9(5) yes
Yb1 . O1 . Yb3 5_555 83.4(3) yes
Y3 5_555 O1 . Y1 . 83.4(3) yes
Y3 . O1 . Y1 . 83.4(3) yes
Y3 3_555 O1 . Y1 . 83.4(3) yes
Y3 7_555 O1 . Y1 . 83.4(3) yes
Y3 5_555 O1 . H18 . 96.6 no
Y3 . O1 . H18 . 96.6 no
Y3 3_555 O1 . H18 . 96.6 no
Y3 7_555 O1 . H18 . 96.6 no
Yb1 . O1 . H18 . 180.0 no
Yb3 7_555 O1 . Yb3 3_555 166.9(5) yes
Yb3 7_555 O1 . Yb3 . 89.25(6) yes
Yb3 3_555 O1 . Yb3 . 89.25(6) yes
Yb3 7_555 O1 . Yb3 5_555 89.25(6) yes
Yb3 3_555 O1 . Yb3 5_555 89.25(6) yes
Yb3 . O1 . Yb3 5_555 166.9(5) yes
Yb3 7_555 O1 . Y1 . 83.4(3) yes
Yb3 3_555 O1 . Y1 . 83.4(3) yes
Yb3 . O1 . Y1 . 83.4(3) yes
Yb3 5_555 O1 . Y1 . 83.4(3) yes
Yb3 7_555 O1 . H18 . 96.6 no
Yb3 3_555 O1 . H18 . 96.6 no
Yb3 . O1 . H18 . 96.6 no
Yb3 5_555 O1 . H18 . 96.6 no
Y1 . O1 . H18 . 180.0 no
Y2 3_555 O2 . Y2 5_555 89.31(6) yes
Y2 3_555 O2 . Y2 . 89.31(6) yes
Y2 5_555 O2 . Y2 . 167.4(6) yes
Y2 3_555 O2 . Y2 7_555 167.4(6) yes
Y2 5_555 O2 . Y2 7_555 89.31(6) yes
Y2 . O2 . Y2 7_555 89.31(6) yes
Y2 3_555 O2 . Yb1 . 83.7(3) yes
Y2 5_555 O2 . Yb1 . 83.7(3) yes
Y2 . O2 . Yb1 . 83.7(3) yes
Y2 7_555 O2 . Yb1 . 83.7(3) yes
Y2 3_555 O2 . Yb2 . 89.31(6) yes
Y2 5_555 O2 . Yb2 . 167.4(6) yes
Y2 7_555 O2 . Yb2 . 89.31(6) yes
Yb1 . O2 . Yb2 . 83.7(3) yes
Y2 3_555 O2 . Yb2 7_555 167.4(6) yes
Y2 5_555 O2 . Yb2 7_555 89.31(6) yes
Y2 . O2 . Yb2 7_555 89.31(6) yes
Yb1 . O2 . Yb2 7_555 83.7(3) yes
Y2 5_555 O2 . Yb2 3_555 89.31(6) yes
Y2 . O2 . Yb2 3_555 89.31(6) yes
Y2 7_555 O2 . Yb2 3_555 167.4(6) yes
Yb1 . O2 . Yb2 3_555 83.7(3) yes
Y2 3_555 O2 . Yb2 5_555 89.31(6) yes
Y2 . O2 . Yb2 5_555 167.4(6) yes
Y2 7_555 O2 . Yb2 5_555 89.31(6) yes
Yb1 . O2 . Yb2 5_555 83.7(3) yes
Y2 3_555 O2 . Y1 . 83.7(3) yes
Y2 5_555 O2 . Y1 . 83.7(3) yes
Y2 . O2 . Y1 . 83.7(3) yes
Y2 7_555 O2 . Y1 . 83.7(3) yes
Y2 3_555 O2 . H24 . 96.3 no
Y2 5_555 O2 . H24 . 96.3 no
Y2 . O2 . H24 . 96.3 no
Y2 7_555 O2 . H24 . 96.3 no
Yb1 . O2 . H24 . 180.0 no
Yb2 . O2 . Yb2 7_555 89.31(6) yes
Yb2 . O2 . Yb2 3_555 89.31(6) yes
Yb2 7_555 O2 . Yb2 3_555 167.4(6) yes
Yb2 . O2 . Yb2 5_555 167.4(6) yes
Yb2 7_555 O2 . Yb2 5_555 89.31(6) yes
Yb2 3_555 O2 . Yb2 5_555 89.31(6) yes
Yb2 . O2 . Y1 . 83.7(3) yes
Yb2 7_555 O2 . Y1 . 83.7(3) yes
Yb2 3_555 O2 . Y1 . 83.7(3) yes
Yb2 5_555 O2 . Y1 . 83.7(3) yes
Yb2 . O2 . H24 . 96.3 no
Yb2 7_555 O2 . H24 . 96.3 no
Yb2 3_555 O2 . H24 . 96.3 no
Yb2 5_555 O2 . H24 . 96.3 no
Y1 . O2 . H24 . 180.0 no
Y1 . O3 . Y2 . 103.1(2) yes
Y1 . O3 . Y2 7_555 103.3(2) yes
Y2 . O3 . Y2 7_555 104.0(2) yes
Y2 . O3 . Yb1 . 103.1(2) yes
Y2 7_555 O3 . Yb1 . 103.3(2) yes
Y1 . O3 . Yb2 . 103.1(2) yes
Y2 7_555 O3 . Yb2 . 104.0(2) yes
Yb1 . O3 . Yb2 . 103.1(2) yes
Y1 . O3 . Yb2 7_555 103.3(2) yes
Y2 . O3 . Yb2 7_555 104.0(2) yes
Yb1 . O3 . Yb2 7_555 103.3(2) yes
Yb2 . O3 . Yb2 7_555 104.0(2) yes
Y1 . O3 . H38 . 111.3 no
Y2 . O3 . H38 . 120.2 no
Y2 7_555 O3 . H38 . 113.2 no
Yb1 . O3 . H38 . 111.3 no
Yb2 . O3 . H38 . 120.2 no
Yb2 7_555 O3 . H38 . 113.2 no
Y1 . O4 . Y3 . 103.0(2) yes
Y1 . O4 . Y3 7_555 103.9(2) yes
Y3 . O4 . Y3 7_555 101.8(2) yes
Y3 . O4 . Yb1 . 103.0(2) yes
Y3 7_555 O4 . Yb1 . 103.9(2) yes
Y1 . O4 . Yb3 7_555 103.0(2) yes
Y3 7_555 O4 . Yb3 7_555 101.8(2) yes
Yb1 . O4 . Yb3 7_555 103.0(2) yes
Y1 . O4 . Yb3 5_555 103.9(2) yes
Y3 . O4 . Yb3 5_555 101.8(2) yes
Yb1 . O4 . Yb3 5_555 103.9(2) yes
Yb3 7_555 O4 . Yb3 5_555 101.8(2) yes
Y1 . O4 . H20 . 102.8 no
Y3 . O4 . H20 . 123.6 no
Y3 7_555 O4 . H20 . 119.1 no
Yb1 . O4 . H20 . 102.8 no
Yb3 7_555 O4 . H20 . 123.6 no
Yb3 5_555 O4 . H20 . 119.1 no
Y3 3_555 O11 . Y3 . 94.6(2) yes
Y3 . O11 . Yb3 . 94.6(2) yes
Y3 3_555 O11 . Yb3 7_555 94.6(2) yes
Yb3 . O11 . Yb3 7_555 94.6(2) yes
Y3 3_555 O11 . C12 . 126.2(7) yes
Y3 . O11 . C12 . 130.6(7) yes
Yb3 . O11 . C12 . 126.2(7) yes
Yb3 7_555 O11 . C12 . 130.6(7) yes
O11 . C12 . C13 . 114.9(10) yes
O11 . C12 . C14 . 123.5(11) yes
C13 . C12 . C14 . 121.6(11) yes
C12 . C13 . H131 . 111.3 no
C12 . C13 . H132 . 110.4 no
H131 . C13 . H132 . 107.6 no
C12 . C13 . H133 . 111.0 no
H131 . C13 . H133 . 108.4 no
H132 . C13 . H133 . 107.9 no
C12 . C14 . C15 . 125.4(10) yes
C12 . C14 . H141 . 117.0 no
C15 . C14 . H141 . 117.7 no
C14 . C15 . C16 . 119.6(12) yes
C14 . C15 . O17 . 122.1(11) yes
C16 . C15 . O17 . 118.2(12) yes
C15 . C16 . H161 . 110.2 no
C15 . C16 . H162 . 109.4 no
H161 . C16 . H162 . 105.9 no
C15 . C16 . H163 . 112.6 no
H161 . C16 . H163 . 110.0 no
H162 . C16 . H163 . 108.5 no
C15 . O17 . Y3 . 136.0(8) yes
C15 . O17 . Yb3 7_555 136.0(8) yes
Y3 . O18 . C19 . 133.4(8) yes
Yb3 7_555 O18 . C19 . 133.4(8) yes
O18 . C19 . C20 . 113.8(12) yes
O18 . C19 . C21 . 125.9(11) yes
C20 . C19 . C21 . 120.3(11) yes
C19 . C20 . H201 . 111.6 no
C19 . C20 . H202 . 110.5 no
H201 . C20 . H202 . 108.9 no
C19 . C20 . H203 . 110.4 no
H201 . C20 . H203 . 108.4 no
H202 . C20 . H203 . 107.0 no
C19 . C21 . C22 . 126.0(10) yes
C19 . C21 . H211 . 117.1 no
C22 . C21 . H211 . 116.9 no
C21 . C22 . C23 . 121.1(10) yes
C21 . C22 . O24 . 122.4(10) yes
C23 . C22 . O24 . 116.5(10) yes
C22 . C23 . H231 . 110.0 no
C22 . C23 . H232 . 110.6 no
H231 . C23 . H232 . 108.5 no
C22 . C23 . H233 . 110.6 no
H231 . C23 . H233 . 108.2 no
H232 . C23 . H233 . 108.9 no
C22 . O24 . Y3 . 134.3(7) yes
C22 . O24 . Yb3 7_555 134.3(7) yes
Y2 . O25 . C26 . 133.9(7) yes
Yb2 . O25 . C26 . 133.9(7) yes
O25 . C26 . C27 . 117.3(10) yes
O25 . C26 . C28 . 123.0(10) yes
C27 . C26 . C28 . 119.8(10) yes
C26 . C27 . H271 . 112.1 no
C26 . C27 . H272 . 110.4 no
H271 . C27 . H272 . 108.1 no
C26 . C27 . H273 . 110.9 no
H271 . C27 . H273 . 108.2 no
H272 . C27 . H273 . 106.9 no
C26 . C28 . C29 . 125.4(10) yes
C26 . C28 . H281 . 116.8 no
C29 . C28 . H281 . 117.8 no
C28 . C29 . C30 . 118.6(11) yes
C28 . C29 . O31 . 124.4(10) yes
C30 . C29 . O31 . 117.0(11) yes
C29 . C30 . H301 . 111.5 no
C29 . C30 . H302 . 109.2 no
H301 . C30 . H302 . 107.9 no
C29 . C30 . H303 . 110.8 no
H301 . C30 . H303 . 109.8 no
H302 . C30 . H303 . 107.6 no
C29 . O31 . Y2 . 132.3(7) yes
C29 . O31 . Yb2 . 132.3(7) yes
Y2 . O32 . C33 . 133.5(7) yes
Yb2 . O32 . C33 . 133.5(7) yes
O32 . C33 . C34 . 118.0(11) yes
O32 . C33 . C35 . 123.9(10) yes
C34 . C33 . C35 . 118.1(11) yes
C33 . C34 . H341 . 111.0 no
C33 . C34 . H342 . 110.7 no
H341 . C34 . H342 . 108.3 no
C33 . C34 . H343 . 110.6 no
H341 . C34 . H343 . 108.3 no
H342 . C34 . H343 . 107.8 no
C33 . C35 . C36 . 124.2(9) yes
C33 . C35 . H351 . 118.0 no
C36 . C35 . H351 . 117.8 no
C35 . C36 . C37 . 121.1(5) yes
C35 . C36 . O38 . 123.6(5) yes
C37 . C36 . O38 . 115.354 yes
C36 . C37 . H371 . 109.5 no
C36 . C37 . H372 . 109.5 no
H371 . C37 . H372 . 109.5 no
C36 . C37 . H373 . 109.5 no
H371 . C37 . H373 . 109.5 no
H372 . C37 . H373 . 109.5 no
Y2 . O38 . C36 . 130.431(12) yes
Y2 . O38 . Y2 3_555 95.71(2) yes
C36 . O38 . Y2 3_555 128.814(12) yes
C36 . O38 . Yb2 . 130.431(12) yes
Y2 3_555 O38 . Yb2 . 95.71(2) yes
Y2 . O38 . Yb2 3_555 95.71(2) yes
C36 . O38 . Yb2 3_555 128.814(12) yes
Yb2 . O38 . Yb2 3_555 95.71(2) yes

loop_
_geom_bond_atom_site_label_1
_geom_bond_site_symmetry_1
_geom_bond_atom_site_label_2
_geom_bond_site_symmetry_2
_geom_bond_distance
_geom_bond_publ_flag
Y1 . O3 7_555 2.416(6) yes
Y1 . O3 3_555 2.416(6) yes
Y1 . O3 5_555 2.416(6) yes
Y1 . O1 . 2.975(12) yes
Y1 . O2 . 2.943(12) yes
Y1 . O3 . 2.416(6) yes
Y1 . O4 . 2.396(6) yes
Yb1 . O3 7_555 2.416(6) yes
Yb1 . O3 3_555 2.416(6) yes
Yb1 . O3 5_555 2.416(6) yes
Yb1 . O1 . 2.975(12) yes
Yb1 . O2 . 2.943(12) yes
Yb1 . O3 . 2.416(6) yes
Yb1 . O4 . 2.396(6) yes
Y2 . O38 7_555 2.4080(4) yes
Y2 . O3 3_555 2.269(6) yes
Y2 . O2 . 2.5480(14) yes
Y2 . O3 . 2.276(6) yes
Y2 . O25 . 2.300(7) yes
Y2 . O31 . 2.288(7) yes
Y2 . O32 . 2.307(7) yes
Y2 . O38 . 2.4225(2) yes
Yb2 . O38 7_555 2.4080(4) yes
Yb2 . O3 3_555 2.269(6) yes
Yb2 . O2 . 2.5480(14) yes
Yb2 . O3 . 2.276(6) yes
Yb2 . O25 . 2.300(7) yes
Yb2 . O31 . 2.288(7) yes
Yb2 . O32 . 2.307(7) yes
Yb2 . O38 . 2.4225(2) yes
Y3 . O11 7_555 2.432(7) yes
Y3 . O4 3_555 2.269(6) yes
Y3 . O1 . 2.5242(13) yes
Y3 . O4 . 2.301(6) yes
Y3 . O11 . 2.392(7) yes
Y3 . O17 . 2.314(8) yes
Y3 . O18 . 2.265(7) yes
Y3 . O24 . 2.310(7) yes
Yb3 . O11 3_555 2.392(7) yes
Yb3 . O17 3_555 2.314(8) yes
Yb3 . O24 3_555 2.310(7) yes
Yb3 . O4 3_555 2.301(6) yes
Yb3 . O4 5_555 2.269(6) yes
Yb3 . O18 3_555 2.265(7) yes
Yb3 . O1 . 2.5242(15) yes
Yb3 . O11 . 2.432(7) yes
O1 . H18 . 1.152 no
O2 . H24 . 1.047 no
O3 . H38 . 1.014 no
O4 . H20 . 1.020 no
O11 . C12 . 1.291(12) yes
C12 . C13 . 1.489(17) yes
C12 . C14 . 1.361(17) yes
C13 . H131 . 1.009 no
C13 . H132 . 1.015 no
C13 . H133 . 1.005 no
C14 . C15 . 1.409(18) yes
C14 . H141 . 1.025 no
C15 . C16 . 1.494(18) yes
C15 . O17 . 1.251(14) yes
C16 . H161 . 1.014 no
C16 . H162 . 1.033 no
C16 . H163 . 0.979 no
O18 . C19 . 1.266(13) yes
C19 . C20 . 1.535(18) yes
C19 . C21 . 1.360(16) yes
C20 . H201 . 0.994 no
C20 . H202 . 1.013 no
C20 . H203 . 1.019 no
C21 . C22 . 1.394(15) yes
C21 . H211 . 1.029 no
C22 . C23 . 1.470(15) yes
C22 . O24 . 1.283(12) yes
C23 . H231 . 1.011 no
C23 . H232 . 1.001 no
C23 . H233 . 1.006 no
O25 . C26 . 1.279(12) yes
C26 . C27 . 1.478(15) yes
C26 . C28 . 1.415(15) yes
C27 . H271 . 1.000 no
C27 . H272 . 1.017 no
C27 . H273 . 1.016 no
C28 . C29 . 1.378(15) yes
C28 . H281 . 1.016 no
C29 . C30 . 1.504(16) yes
C29 . O31 . 1.267(13) yes
C30 . H301 . 0.997 no
C30 . H302 . 1.024 no
C30 . H303 . 1.000 no
O32 . C33 . 1.251(13) yes
C33 . C34 . 1.510(16) yes
C33 . C35 . 1.423(15) yes
C34 . H341 . 1.004 no
C34 . H342 . 1.011 no
C34 . H343 . 1.010 no
C35 . C36 . 1.365(11) yes
C35 . H351 . 1.013 no
C36 . C37 . 1.467 yes
C36 . O38 . 1.318 yes
C37 . H371 . 1.000 no
C37 . H372 . 1.000 no
C37 . H373 . 1.000 no

loop_
_geom_hbond_atom_site_label_D
_geom_hbond_site_symmetry_D
_geom_hbond_atom_site_label_H
_geom_hbond_site_symmetry_H
_geom_hbond_atom_site_label_A
_geom_hbond_site_symmetry_A
_geom_hbond_angle_DHA
_geom_hbond_distance_DH
_geom_hbond_distance_HA
_geom_hbond_distance_DA
_geom_hbond_publ_flag
C27 . H272 . O17 7_555 177 1.02 2.40 3.415(18) yes
O4 . H20 . O25 . 175 1.02 1.79 2.804(18) yes
O3 . H38 . O24 7_555 160 1.01 1.84 2.816(18) yes
